data_1531574
loop_
_publ_author_name
'Koz'min, P.A.'
'Novitskaya, G.N.'

_publ_section_title
;
 X-ray diffraction study of K3 (Tc2 Cl8) (H2 O)2 and Cs3 (Tc2 Cl8) (H2 O)2
;
_journal_name_full 'Zhurnal Neorganicheskoi Khimii'
_journal_page_first 3138
_journal_page_last 3139
_journal_volume 17
_journal_year 1972
_chemical_formula_sum 'Cl8 K3 Tc2'
_chemical_name_systematic 'K3 (Tc2 Cl8) (H2 O)2'
_space_group_IT_number 152
_symmetry_space_group_name_Hall 'P 31 2"'
_symmetry_space_group_name_H-M 'P 31 2 1'
_cell_angle_alpha 90
_cell_angle_beta 90
_cell_angle_gamma 120
_cell_formula_units_Z 3
_cell_length_a 12.8
_cell_length_b 12.8
_cell_length_c 8.3
_cell_volume 1177.684
_citation_journal_id_ASTM ZNOKAQ
_cod_data_source_file Kozmin_ZNOKAQ_1972_445.cif
_cod_data_source_block Cl8K3Tc2
_cod_database_code 1531574

loop_
_symmetry_equiv_pos_as_xyz
x,y,z
-y,x-y,z+1/3
-x+y,-x,z+2/3
y,x,-z
-x,-x+y,-z+1/3
x-y,-y,-z+2/3

loop_
_atom_site_label
_atom_site_type_symbol
_atom_site_fract_x
_atom_site_fract_y
_atom_site_fract_z
_atom_site_occupancy
_atom_site_U_iso_or_equiv
K2 K+1 0.7 0 0.3333 1 0.0
Cl2 Cl-1 0.561 0.061 0.073 1 0.0
K1 K+1 0.51 0.175 0.774 1 0.0
Cl4 Cl-1 0.629 0.192 0.4 1 0.0
Tc1 Tc+2 0.45 0.081 0.267 1 0.0
Cl3 Cl-1 0.363 0.177 0.402 1 0.0
Cl1 Cl-1 0.303 0.057 0.06 1 0.0
